data_7103298
loop_
_publ_author_name
'Fukaminato, Tuyoshi'
'Tanaka, Masaaki'
'Kuroki, Lumi'
'Irie, Masahiro'

_publ_section_title
;
 Invisible photochromism of diarylethene derivatives.
;
_journal_issue 33
_journal_name_full 'Chemical communications (Cambridge, England)'
_journal_page_first 3924
_journal_page_last 3926
_journal_paper_doi 10.1039/b804137g
_journal_year 2008
_chemical_formula_sum 'C17 H14 F6 O4 S2'
_chemical_formula_weight 460.41
_chemical_name_common
;1,2-Bis-(3,5-dimethylthien-1,1dioxide-2-yl)-
perfluorocyclopentene
;
_chemical_name_systematic
;
1,2-Bis-(3,5-dimethylthien-1,1dioxide-2-yl)-perfluorocyclopentene
;
_space_group_IT_number 15
_symmetry_cell_setting monoclinic
_symmetry_space_group_name_Hall '-C 2yc'
_symmetry_space_group_name_H-M 'C 1 2/c 1'
_atom_sites_solution_hydrogens geom
_atom_sites_solution_primary direct
_atom_sites_solution_secondary difmap
_audit_creation_method SHELXL-97
_cell_angle_alpha 90.00
_cell_angle_beta 96.729(2)
_cell_angle_gamma 90.00
_cell_formula_units_Z 4
_cell_length_a 18.151(2)
_cell_length_b 8.0157(11)
_cell_length_c 12.9963(17)
_cell_measurement_reflns_used 2114
_cell_measurement_temperature 123
_cell_measurement_theta_max 27.91
_cell_measurement_theta_min 2.78
_cell_volume 1877.8(4)
_computing_cell_refinement 'Bruker SMART'
_computing_data_collection 'Bruker SMART'
_computing_data_reduction 'Bruker SAINT'
_computing_molecular_graphics 'Bruker SHELXTL'
_computing_publication_material 'Bruker SHELXTL'
_computing_structure_refinement 'SHELXL-97 (Sheldrick, 1997)'
_computing_structure_solution 'SHELXS-97 (Sheldrick, 1990)'
_diffrn_ambient_temperature 123
_diffrn_detector_area_resol_mean 8.333
_diffrn_measured_fraction_theta_full 0.999
_diffrn_measured_fraction_theta_max 0.939
_diffrn_measurement_device_type 'CCD area detector'
_diffrn_measurement_method 'phi and omega scans'
_diffrn_radiation_monochromator graphite
_diffrn_radiation_source 'fine-focus sealed tube'
_diffrn_radiation_type MoK\a
_diffrn_radiation_wavelength 0.71073
_diffrn_reflns_av_R_equivalents 0.0282
_diffrn_reflns_av_sigmaI/netI 0.0334
_diffrn_reflns_limit_h_max 19
_diffrn_reflns_limit_h_min -23
_diffrn_reflns_limit_k_max 10
_diffrn_reflns_limit_k_min -10
_diffrn_reflns_limit_l_max 14
_diffrn_reflns_limit_l_min -16
_diffrn_reflns_number 5091
_diffrn_reflns_theta_full 25.00
_diffrn_reflns_theta_max 27.91
_diffrn_reflns_theta_min 2.26
_exptl_absorpt_coefficient_mu 0.364
_exptl_absorpt_correction_T_max 0.9308
_exptl_absorpt_correction_T_min 0.8987
_exptl_absorpt_correction_type empirical
_exptl_absorpt_process_details
;
SADABS Sheldrick 1996
;
_exptl_crystal_colour colorless
_exptl_crystal_density_diffrn 1.629
_exptl_crystal_density_method 'not measured'
_exptl_crystal_F_000 936
_exptl_crystal_size_max 0.30
_exptl_crystal_size_mid 0.30
_exptl_crystal_size_min 0.20
_refine_diff_density_max 0.262
_refine_diff_density_min -0.390
_refine_diff_density_rms 0.054
_refine_ls_extinction_method none
_refine_ls_goodness_of_fit_ref 0.934
_refine_ls_hydrogen_treatment constr
_refine_ls_matrix_type full
_refine_ls_number_parameters 175
_refine_ls_number_reflns 2108
_refine_ls_number_restraints 0
_refine_ls_restrained_S_all 0.934
_refine_ls_R_factor_all 0.0453
_refine_ls_R_factor_gt 0.0374
_refine_ls_shift/su_max 0.000
_refine_ls_shift/su_mean 0.000
_refine_ls_structure_factor_coef Fsqd
_refine_ls_weighting_details 'calc w=1/[\s^2^(Fo^2^)+(0.1000P)^2^+0.5000P] where P=(Fo^2^+2Fc^2^)/3'
_refine_ls_weighting_scheme calc
_refine_ls_wR_factor_gt 0.1207
_refine_ls_wR_factor_ref 0.1305
_reflns_number_gt 1757
_reflns_number_total 2108
_reflns_threshold_expression >2sigma(I)
_cod_data_source_file b804137g.txt
_cod_data_source_block 2a
_cod_depositor_comments
;
The following automatic conversions were performed:
'_symmetry_cell_setting' value 'Monoclinic' changed to 'monoclinic'
according to '/home/saulius/struct/CIF-dictionaries/cif_core.dic'
dictionary named 'cif_core.dic' version 2.4.1 from 2010-06-29.

Automatic conversion script
Id: cif_fix_enum 1527 2010-12-29 10:47:43Z saulius 
;
_cod_original_sg_symbol_H-M C2/c
_cod_database_code 7103298

loop_
_symmetry_equiv_pos_as_xyz
'x, y, z'
'-x, y, -z+1/2'
'x+1/2, y+1/2, z'
'-x+1/2, y+1/2, -z+1/2'
'-x, -y, -z'
'x, -y, z-1/2'
'-x+1/2, -y+1/2, -z'
'x+1/2, -y+1/2, z-1/2'

loop_
_atom_site_label
_atom_site_type_symbol
_atom_site_fract_x
_atom_site_fract_y
_atom_site_fract_z
_atom_site_U_iso_or_equiv
_atom_site_adp_type
_atom_site_occupancy
_atom_site_symmetry_multiplicity
_atom_site_calc_flag
_atom_site_refinement_flags
_atom_site_disorder_assembly
_atom_site_disorder_group
C1 C 0.08768(9) 0.2722(2) 0.26836(13) 0.0289(4) Uani 1 1 d . . .
C2 C 0.09762(8) 0.1609(2) 0.19439(12) 0.0318(4) Uani 1 1 d . . .
C3 C 0.15446(10) 0.0326(2) 0.22751(15) 0.0385(4) Uani 1 1 d . . .
H3 H 0.1661 -0.0549 0.1828 0.046 Uiso 1 1 calc R . .
C4 C 0.18776(9) 0.0474(2) 0.32279(14) 0.0373(4) Uani 1 1 d . . .
C5 C 0.03728(9) 0.41523(19) 0.26139(12) 0.0295(4) Uani 1 1 d . . .
C8 C 0.06078(11) 0.1617(3) 0.08609(14) 0.0475(5) Uani 1 1 d . . .
H8A H 0.0235 0.0728 0.0774 0.071 Uiso 1 1 calc R . .
H8B H 0.0979 0.1431 0.0383 0.071 Uiso 1 1 calc R . .
H8C H 0.0366 0.2698 0.0711 0.071 Uiso 1 1 calc R . .
C9 C 0.24453(11) -0.0561(3) 0.38558(18) 0.0533(5) Uani 1 1 d . . .
H9A H 0.2591 -0.1493 0.3435 0.080 Uiso 1 1 calc R . .
H9B H 0.2237 -0.0998 0.4464 0.080 Uiso 1 1 calc R . .
H9C H 0.2881 0.0125 0.4081 0.080 Uiso 1 1 calc R . .
O1 O 0.11763(7) 0.1913(2) 0.46872(11) 0.0520(4) Uani 1 1 d . . .
O2 O 0.21040(7) 0.35495(18) 0.38892(10) 0.0485(4) Uani 1 1 d . . .
S1 S 0.15365(2) 0.22993(6) 0.37894(3) 0.03436(19) Uani 1 1 d . . .
C6 C 0.0620(8) 0.6039(16) 0.2641(10) 0.038(2) Uani 0.50 1 d P . .
C7 C -0.0087(11) 0.7025(4) 0.258(2) 0.042(2) Uani 0.50 1 d P . .
F1B F 0.0858(4) 0.6098(9) 0.3865(5) 0.0612(13) Uani 0.50 1 d P . .
F2B F 0.13249(17) 0.6143(4) 0.2422(3) 0.0560(8) Uani 0.50 1 d P . .
F3 F -0.01936(18) 0.7526(5) 0.3532(3) 0.0747(9) Uani 0.50 1 d P . .
F4 F -0.00334(18) 0.8402(3) 0.2010(3) 0.0759(10) Uani 0.50 1 d P . .
F1 F 0.1007(2) 0.6307(4) 0.1849(4) 0.0836(13) Uani 0.50 1 d P . .
F2 F 0.1074(4) 0.6292(9) 0.3544(6) 0.084(2) Uani 0.50 1 d P . .
C6B C 0.0699(8) 0.5792(17) 0.2866(10) 0.0318(19) Uani 0.50 1 d P . .

loop_
_atom_site_aniso_label
_atom_site_aniso_U_11
_atom_site_aniso_U_22
_atom_site_aniso_U_33
_atom_site_aniso_U_23
_atom_site_aniso_U_13
_atom_site_aniso_U_12
C1 0.0248(8) 0.0299(8) 0.0318(8) -0.0011(6) 0.0021(6) -0.0028(6)
C2 0.0280(8) 0.0310(8) 0.0365(9) -0.0020(6) 0.0044(7) -0.0030(6)
C3 0.0328(9) 0.0338(9) 0.0496(10) -0.0051(7) 0.0085(8) 0.0017(7)
C4 0.0298(8) 0.0353(9) 0.0476(10) 0.0017(7) 0.0082(7) 0.0023(7)
C5 0.0340(8) 0.0263(8) 0.0287(8) -0.0020(6) 0.0060(6) -0.0025(6)
C8 0.0514(11) 0.0510(12) 0.0385(10) -0.0128(8) -0.0012(8) 0.0071(9)
C9 0.0390(10) 0.0580(13) 0.0620(13) 0.0082(10) 0.0016(9) 0.0135(9)
O1 0.0441(8) 0.0771(10) 0.0354(7) 0.0062(7) 0.0077(6) 0.0055(8)
O2 0.0380(7) 0.0495(8) 0.0547(8) -0.0042(6) -0.0087(6) -0.0093(6)
S1 0.0293(3) 0.0392(3) 0.0339(3) -0.00072(16) 0.00080(19) 0.00009(16)
C6 0.043(5) 0.019(4) 0.049(6) 0.004(3) 0.001(4) -0.007(3)
C7 0.039(8) 0.0255(14) 0.063(8) 0.001(3) 0.010(5) 0.005(2)
F1B 0.073(4) 0.051(2) 0.055(2) -0.0239(17) -0.0147(18) -0.006(2)
F2B 0.0435(16) 0.0355(14) 0.092(3) -0.0006(16) 0.0216(15) -0.0090(12)
F3 0.067(2) 0.083(2) 0.075(2) -0.0413(18) 0.0113(16) 0.0065(17)
F4 0.0651(17) 0.0316(13) 0.130(3) 0.0232(14) 0.008(2) -0.0088(14)
F1 0.089(3) 0.0438(17) 0.133(4) 0.011(2) 0.076(3) -0.005(2)
F2 0.055(3) 0.040(2) 0.146(7) -0.023(4) -0.039(3) -0.004(2)
C6B 0.032(3) 0.023(4) 0.041(5) 0.009(3) 0.008(3) 0.009(2)

loop_
_atom_type_symbol
_atom_type_description
_atom_type_scat_dispersion_real
_atom_type_scat_dispersion_imag
_atom_type_scat_source
C C 0.0033 0.0016 'International Tables Vol C Tables 4.2.6.8 and 6.1.1.4'
H H 0.0000 0.0000 'International Tables Vol C Tables 4.2.6.8 and 6.1.1.4'
O O 0.0106 0.0060 'International Tables Vol C Tables 4.2.6.8 and 6.1.1.4'
F F 0.0171 0.0103 'International Tables Vol C Tables 4.2.6.8 and 6.1.1.4'
S S 0.1246 0.1234 'International Tables Vol C Tables 4.2.6.8 and 6.1.1.4'

loop_
_geom_angle_atom_site_label_1
_geom_angle_atom_site_label_2
_geom_angle_atom_site_label_3
_geom_angle
_geom_angle_site_symmetry_1
_geom_angle_site_symmetry_3
_geom_angle_publ_flag
C2 C1 C5 127.86(15) . . ?
C2 C1 S1 108.42(12) . . ?
C5 C1 S1 123.52(12) . . ?
C1 C2 C3 113.65(15) . . ?
C1 C2 C8 126.39(16) . . ?
C3 C2 C8 119.88(15) . . ?
C4 C3 C2 115.88(15) . . ?
C4 C3 H3 122.1 . . ?
C2 C3 H3 122.1 . . ?
C3 C4 C9 132.51(18) . . ?
C3 C4 S1 108.45(13) . . ?
C9 C4 S1 119.04(15) . . ?
C5 C5 C1 128.08(8) 2 . ?
C5 C5 C6B 114.7(5) 2 . ?
C1 C5 C6B 117.2(5) . . ?
C5 C5 C6 106.2(5) 2 . ?
C1 C5 C6 125.2(5) . . ?
C6B C5 C6 13.3(8) . . ?
C2 C8 H8A 109.5 . . ?
C2 C8 H8B 109.5 . . ?
H8A C8 H8B 109.5 . . ?
C2 C8 H8C 109.5 . . ?
H8A C8 H8C 109.5 . . ?
H8B C8 H8C 109.5 . . ?
C4 C9 H9A 109.5 . . ?
C4 C9 H9B 109.5 . . ?
H9A C9 H9B 109.5 . . ?
C4 C9 H9C 109.5 . . ?
H9A C9 H9C 109.5 . . ?
H9B C9 H9C 109.5 . . ?
O2 S1 O1 117.92(9) . . ?
O2 S1 C4 109.35(8) . . ?
O1 S1 C4 111.69(9) . . ?
O2 S1 C1 110.26(8) . . ?
O1 S1 C1 111.55(8) . . ?
C4 S1 C1 93.36(8) . . ?
F1 C6 F2 108.7(11) . . ?
F1 C6 C7 113.7(11) . . ?
F2 C6 C7 112.9(15) . . ?
F1 C6 C5 108.2(10) . . ?
F2 C6 C5 107.6(7) . . ?
C7 C6 C5 105.4(10) . . ?
F3 C7 F4 107.1(7) . . ?
F3 C7 C6 109(2) . . ?
F4 C7 C6 110.1(9) . . ?
F3 C7 C6B 111.5(9) . 2 ?
F4 C7 C6B 114(2) . 2 ?
C6 C7 C6B 104.7(5) . 2 ?
F1B C6B F2B 106.3(12) . . ?
F1B C6B C5 115.1(9) . . ?
F2B C6B C5 115.2(10) . . ?
F1B C6B C7 108.5(12) . 2 ?
F2B C6B C7 107.7(9) . 2 ?
C5 C6B C7 103.6(12) . 2 ?

loop_
_geom_bond_atom_site_label_1
_geom_bond_atom_site_label_2
_geom_bond_distance
_geom_bond_site_symmetry_2
_geom_bond_publ_flag
C1 C2 1.339(2) . ?
C1 C5 1.463(2) . ?
C1 S1 1.7919(17) . ?
C2 C3 1.484(2) . ?
C2 C8 1.486(2) . ?
C3 C4 1.318(3) . ?
C3 H3 0.9500 . ?
C4 C9 1.490(3) . ?
C4 S1 1.7783(18) . ?
C5 C5 1.351(3) 2 ?
C5 C6B 1.463(17) . ?
C5 C6 1.577(14) . ?
C8 H8A 0.9800 . ?
C8 H8B 0.9800 . ?
C8 H8C 0.9800 . ?
C9 H9A 0.9800 . ?
C9 H9B 0.9800 . ?
C9 H9C 0.9800 . ?
O1 S1 1.4364(14) . ?
O2 S1 1.4321(13) . ?
C6 F1 1.330(15) . ?
C6 F2 1.368(16) . ?
C6 C7 1.50(2) . ?
C7 F3 1.33(2) . ?
C7 F4 1.341(14) . ?
C7 C6B 1.55(2) 2 ?
F1B C6B 1.319(16) . ?
F2B C6B 1.363(15) . ?
C6B C7 1.55(2) 2 ?

loop_
_geom_torsion_atom_site_label_1
_geom_torsion_atom_site_label_2
_geom_torsion_atom_site_label_3
_geom_torsion_atom_site_label_4
_geom_torsion
_geom_torsion_site_symmetry_1
_geom_torsion_site_symmetry_2
_geom_torsion_site_symmetry_3
_geom_torsion_site_symmetry_4
_geom_torsion_publ_flag
C5 C6 C7 C6B -19.9(18) . . . 2 ?
C5 C6B C7 C6 23.1(17) . . 2 2 ?
